data_8102563
loop_
_publ_author_name
'Zi-Hui Zhang'
'Dao-Cheng Xia'
'Jian-Fang Ma'

_publ_section_title
;
 Crystal structure of
 [3,6,9,12,20,23,26,29-octaaza-35,36-dihydroxy-16,33-dimethyl-tricyclo[29.3.1.114,18]-hexatriacona-1(35),18(36),15,17,31,33-hexaene]bis(thiocyanato-kN)dinickel(II)
 --- methanol --- water (1:2:2), Ni2(NCS)2(C36H62N8O2) &#x00B7; 2CH3OH
 &#x00B7; 2H2O
;
_journal_issue 4
_journal_name_full 'Zeitschrift f\"ur Kristallographie - New Crystal Structures'
_journal_page_first 715
_journal_volume 224
_journal_year 2009
_chemical_formula_moiety 'C38 H62 N10 Ni2 O2 S2, 2(CH~3~O), 2(H~2~O)'
_chemical_formula_sum 'C40 H62 N10 Ni2 O6 S2'
_chemical_formula_weight 960.54
_chemical_melting_point ?
_chemical_name_common
;
[3,6,9,12,20,23,26,29-octaaza-
35,36-dihydroxy-16,33-dimethyl-tricy-clo[29.3.1.114,18]
hexatriacona-1(35),18(36),15,17,31,33-hexaene]
bis (thiocyanato-\kN)nickel(II)
;
_chemical_name_systematic
;
Crystal structure of [3,6,9,12,20,23,26,29-octaaza-
35,36-dihydroxy-16,33-dimethyl-tricy-clo[29.3.1.1^14,18^]
hexatriacona-1(35),18(36),15,17,31,33-hexaene]
bis (thiocyanato-\kN)nickel(II), 
;
_space_group_IT_number 2
_symmetry_cell_setting triclinic
_symmetry_space_group_name_Hall '-P 1'
_symmetry_space_group_name_H-M 'P -1'
_atom_sites_solution_hydrogens geom
_atom_sites_solution_primary direct
_atom_sites_solution_secondary difmap
_audit_creation_method SHELXL-97
_cell_angle_alpha 68.210(14)
_cell_angle_beta 79.171(12)
_cell_angle_gamma 85.795(11)
_cell_formula_units_Z 1
_cell_length_a 9.038(1)
_cell_length_b 11.1781(17)
_cell_length_c 12.925(2)
_cell_measurement_reflns_used 4173
_cell_measurement_temperature 293(2)
_cell_measurement_theta_max 28.910
_cell_measurement_theta_min 3.05
_cell_volume 1190.9(3)
_computing_cell_refinement CrysAlis
_computing_data_collection 'CrysAlis [4]'
_computing_data_reduction CrysAlis
_computing_structure_refinement 'SHELXL-97 (Sheldrick, 1997)'
_computing_structure_solution 'SHELXS-97 [5]'
_diffrn_ambient_temperature 293(2)
_diffrn_detector_area_resol_mean 10.0
_diffrn_measured_fraction_theta_full 0.991
_diffrn_measured_fraction_theta_max 0.980
_diffrn_measurement_device_type 'Oxford Diffraction Gemini R Ultra'
_diffrn_measurement_method '\w scan'
_diffrn_radiation_monochromator graphite
_diffrn_radiation_source 'fine-focus sealed tube'
_diffrn_radiation_type MoK\a
_diffrn_radiation_wavelength 0.71073
_diffrn_reflns_av_R_equivalents 0.0934
_diffrn_reflns_av_sigmaI/netI 0.0768
_diffrn_reflns_limit_h_max 10
_diffrn_reflns_limit_h_min -10
_diffrn_reflns_limit_k_max 13
_diffrn_reflns_limit_k_min -13
_diffrn_reflns_limit_l_max 15
_diffrn_reflns_limit_l_min -15
_diffrn_reflns_number 12424
_diffrn_reflns_theta_full 25.00
_diffrn_reflns_theta_max 25.20
_diffrn_reflns_theta_min 1.96
_exptl_absorpt_coefficient_mu 0.932
_exptl_absorpt_correction_T_max 0.894
_exptl_absorpt_correction_T_min 0.846
_exptl_absorpt_correction_type empirical
_exptl_absorpt_process_details 'Oxford Diffraction: CrysAlis [4].'
_exptl_crystal_colour purple
_exptl_crystal_density_diffrn 1.339
_exptl_crystal_density_method 'not measured'
_exptl_crystal_description block
_exptl_crystal_F_000 504
_exptl_crystal_size_max 0.18
_exptl_crystal_size_mid 0.15
_exptl_crystal_size_min 0.12
_refine_diff_density_max 0.586
_refine_diff_density_min -0.698
_refine_diff_density_rms 0.099
_refine_ls_extinction_method none
_refine_ls_goodness_of_fit_ref 1.195
_refine_ls_hydrogen_treatment mixed
_refine_ls_matrix_type full
_refine_ls_number_parameters 301
_refine_ls_number_reflns 4209
_refine_ls_number_restraints 23
_refine_ls_restrained_S_all 1.204
_refine_ls_R_factor_all 0.1166
_refine_ls_R_factor_gt 0.0749
_refine_ls_shift/su_max 0.000
_refine_ls_shift/su_mean 0.000
_refine_ls_structure_factor_coef Fsqd
_refine_ls_weighting_details 'calc w=1/[\s^2^(Fo^2^)+(0.0900P)^2^+0.2701P] where P=(Fo^2^+2Fc^2^)/3'
_refine_ls_weighting_scheme calc
_refine_ls_wR_factor_gt 0.1778
_refine_ls_wR_factor_ref 0.1989
_reflns_number_gt 2749
_reflns_number_total 4209
_reflns_threshold_expression >2sigma(I)
_cod_data_source_file 1267-2779.cff
_cod_data_source_block zlh
_cod_depositor_comments
;
The following automatic conversions were performed:
'_symmetry_cell_setting' value 'Triclinic' changed to 'triclinic'
according to '/home/saulius/struct/CIF-dictionaries/cif_core.dic'
dictionary named 'cif_core.dic' version 2.4.1 from 2010-06-29.

Automatic conversion script
Id: cif_fix_enum 1555 2011-01-17 13:19:09Z saulius 

The following automatic conversions were performed:

'_chemical_melting_point' value 'not measured' was changed to '?' -
the value is undefined or not given.

Automatic conversion script
Id: cif_fix_values 1569 2011-02-09 13:29:24Z adriana 
;
_cod_original_sg_symbol_Hall '-P 1 '
_cod_original_sg_symbol_H-M p-1
_cod_database_code 8102563

loop_
_symmetry_equiv_pos_as_xyz
'x, y, z'
'-x, -y, -z'

loop_
_atom_site_label
_atom_site_type_symbol
_atom_site_fract_x
_atom_site_fract_y
_atom_site_fract_z
_atom_site_U_iso_or_equiv
_atom_site_adp_type
_atom_site_occupancy
_atom_site_symmetry_multiplicity
_atom_site_calc_flag
_atom_site_refinement_flags
_atom_site_disorder_assembly
_atom_site_disorder_group
C1 C 0.7376(12) 0.4895(7) 0.5199(7) 0.085(3) Uani 1 1 d . . .
H1A H 0.7973 0.5433 0.4506 0.127 Uiso 1 1 calc R . .
H1B H 0.7773 0.4921 0.5829 0.127 Uiso 1 1 calc R . .
H1C H 0.6354 0.5201 0.5238 0.127 Uiso 1 1 calc R . .
C2 C 0.6495(10) 0.2716(8) 0.6357(5) 0.081(2) Uani 1 1 d . . .
H2A H 0.5475 0.3028 0.6402 0.121 Uiso 1 1 calc R . .
H2B H 0.6916 0.2772 0.6966 0.121 Uiso 1 1 calc R . .
H2C H 0.6508 0.1835 0.6412 0.121 Uiso 1 1 calc R . .
C3 C 0.9014(8) 0.3020(9) 0.5213(6) 0.087(3) Uani 1 1 d . . .
H3A H 0.9627 0.3514 0.4509 0.131 Uiso 1 1 calc R . .
H3B H 0.9022 0.2133 0.5287 0.131 Uiso 1 1 calc R . .
H3C H 0.9408 0.3090 0.5828 0.131 Uiso 1 1 calc R . .
C4 C 0.7419(7) 0.3529(5) 0.5236(4) 0.0446(13) Uani 1 1 d . . .
C5 C 0.6820(6) 0.3449(5) 0.4233(4) 0.0384(12) Uani 1 1 d . . .
C6 C 0.5751(6) 0.2550(5) 0.4343(4) 0.0383(12) Uani 1 1 d . . .
H6 H 0.5364 0.1989 0.5067 0.046 Uiso 1 1 calc R . .
C7 C 0.5232(6) 0.2446(5) 0.3432(4) 0.0371(12) Uani 1 1 d . . .
C8 C 0.4108(7) 0.1451(5) 0.3609(4) 0.0419(13) Uani 1 1 d D . .
H8A H 0.3816 0.0974 0.4413 0.050 Uiso 1 1 calc R . .
H8B H 0.4565 0.0850 0.3260 0.050 Uiso 1 1 calc R . .
C9 C 0.1459(7) 0.1165(6) 0.3464(5) 0.0539(15) Uani 1 1 d . . .
H9A H 0.1036 0.0990 0.4253 0.065 Uiso 1 1 calc R . .
H9B H 0.1789 0.0355 0.3382 0.065 Uiso 1 1 calc R . .
C10 C 0.0281(7) 0.1775(7) 0.2742(5) 0.0614(17) Uani 1 1 d . . .
H10A H -0.0513 0.1158 0.2909 0.074 Uiso 1 1 calc R . .
H10B H -0.0161 0.2509 0.2918 0.074 Uiso 1 1 calc R . .
C11 C 0.1083(7) 0.1178(7) 0.1047(6) 0.0601(17) Uani 1 1 d . . .
H11A H 0.0946 0.1554 0.0263 0.072 Uiso 1 1 calc R . .
H11B H 0.0288 0.0554 0.1458 0.072 Uiso 1 1 calc R . .
C12 C 0.2593(7) 0.0494(6) 0.1106(6) 0.0554(16) Uani 1 1 d D . .
H12A H 0.2584 -0.0127 0.1867 0.066 Uiso 1 1 calc R . .
H12B H 0.2742 0.0025 0.0596 0.066 Uiso 1 1 calc R . .
C13 C 0.4409(13) 0.1922(7) -0.0409(6) 0.102(3) Uani 1 1 d DU . .
H13A H 0.5490 0.1780 -0.0515 0.123 Uiso 1 1 calc R . .
H13B H 0.3990 0.1415 -0.0751 0.123 Uiso 1 1 calc R . .
C14 C 0.4182(13) 0.3118(7) -0.0990(5) 0.108(3) Uani 1 1 d DU . .
H14A H 0.3481 0.3141 -0.1481 0.130 Uiso 1 1 calc R . .
H14B H 0.5129 0.3460 -0.1476 0.130 Uiso 1 1 calc R . .
C15 C 0.5773(6) 0.3315(5) 0.2325(4) 0.0351(11) Uani 1 1 d . . .
C16 C 0.6882(6) 0.4211(5) 0.2189(4) 0.0378(12) Uani 1 1 d . . .
C17 C 0.7357(6) 0.4278(5) 0.3122(4) 0.0414(12) Uani 1 1 d . . .
H17 H 0.8063 0.4899 0.3009 0.050 Uiso 1 1 calc R . .
C18 C 0.1657(7) 0.5547(5) 0.1650(4) 0.0396(12) Uani 1 1 d . . .
C19 C 0.2487(6) 0.4904(5) -0.1004(4) 0.0430(13) Uani 1 1 d . . .
H19A H 0.2057 0.5422 -0.0563 0.052 Uiso 1 1 calc R . .
H19B H 0.1680 0.4400 -0.1037 0.052 Uiso 1 1 calc R . .
C20 C 0.7594(13) -0.1407(10) 0.2970(11) 0.120(4) Uani 1 1 d . . .
N1 N 0.2743(5) 0.2035(4) 0.3118(3) 0.0367(10) Uani 1 1 d D . .
N2 N 0.0950(5) 0.2203(4) 0.1524(4) 0.0421(11) Uani 1 1 d D . .
N3 N 0.3842(5) 0.1375(4) 0.0809(4) 0.0388(10) Uani 1 1 d D . .
N4 N 0.3614(5) 0.4018(4) -0.0419(3) 0.0366(10) Uani 1 1 d DU . .
N5 N 0.2257(6) 0.4620(4) 0.1623(4) 0.0484(12) Uani 1 1 d . . .
O1 O 0.5346(4) 0.3248(3) 0.1415(3) 0.0368(8) Uani 1 1 d . . .
O2 O 0.7236(17) 0.1450(13) 0.0953(13) 0.070(4) Uani 0.50 1 d PD . .
O2' O 0.7760(15) 0.1925(13) 0.0958(12) 0.058(3) Uani 0.50 1 d P . .
O3' O 0.6578(13) -0.0541(12) 0.2264(16) 0.195(6) Uani 0.80 1 d P . .
O3 O 0.717(3) -0.0446(19) 0.3215(15) 0.069(7) Uani 0.20 1 d PD . .
Ni1 Ni 0.31470(10) 0.29711(7) 0.13405(6) 0.0511(3) Uani 1 1 d D . .
S1 S 0.07619(18) 0.68749(14) 0.16822(14) 0.0535(4) Uani 1 1 d . . .
H1N H 0.245(4) 0.245(3) 0.3478(18) 0.080 Uiso 1 1 d D . .
H2N H 0.047(8) 0.273(5) 0.119(6) 0.080 Uiso 1 1 d D . .
H3N H 0.443(4) 0.123(5) 0.123(2) 0.080 Uiso 1 1 d D . .
H4N H 0.423(4) 0.453(2) -0.065(2) 0.080 Uiso 1 1 d D . .

loop_
_atom_site_aniso_label
_atom_site_aniso_U_11
_atom_site_aniso_U_22
_atom_site_aniso_U_33
_atom_site_aniso_U_23
_atom_site_aniso_U_13
_atom_site_aniso_U_12
C1 0.142(8) 0.058(4) 0.078(5) -0.034(4) -0.057(5) 0.005(5)
C2 0.091(6) 0.117(7) 0.036(3) -0.022(4) -0.018(4) -0.026(5)
C3 0.063(5) 0.152(8) 0.072(5) -0.060(5) -0.048(4) 0.042(5)
C4 0.049(3) 0.053(3) 0.033(3) -0.013(2) -0.019(2) 0.007(3)
C5 0.043(3) 0.043(3) 0.028(3) -0.009(2) -0.013(2) 0.003(2)
C6 0.041(3) 0.045(3) 0.023(2) -0.004(2) -0.009(2) 0.001(2)
C7 0.037(3) 0.041(3) 0.031(3) -0.009(2) -0.008(2) 0.001(2)
C8 0.051(4) 0.034(3) 0.033(3) -0.001(2) -0.011(2) -0.006(2)
C9 0.044(4) 0.064(4) 0.042(3) -0.007(3) 0.000(3) -0.010(3)
C10 0.038(4) 0.079(5) 0.062(4) -0.021(3) -0.004(3) -0.004(3)
C11 0.045(4) 0.069(4) 0.077(4) -0.036(4) -0.016(3) -0.006(3)
C12 0.054(4) 0.039(3) 0.073(4) -0.019(3) -0.012(3) -0.001(3)
C13 0.181(9) 0.051(4) 0.057(4) -0.026(3) 0.031(5) 0.012(5)
C14 0.200(9) 0.060(4) 0.036(3) -0.013(3) 0.019(5) 0.040(5)
C15 0.039(3) 0.040(3) 0.022(2) -0.0035(19) -0.012(2) 0.004(2)
C16 0.037(3) 0.043(3) 0.029(2) -0.005(2) -0.013(2) -0.002(2)
C17 0.038(3) 0.045(3) 0.038(3) -0.008(2) -0.014(2) -0.005(2)
C18 0.048(3) 0.038(3) 0.032(3) -0.011(2) -0.013(2) 0.002(3)
C19 0.039(3) 0.051(3) 0.031(3) 0.000(2) -0.014(2) -0.007(3)
C20 0.092(8) 0.081(6) 0.153(10) -0.019(7) 0.010(7) 0.000(6)
N1 0.033(2) 0.042(2) 0.029(2) -0.0077(18) -0.0019(18) -0.0027(19)
N2 0.033(3) 0.045(3) 0.043(3) -0.010(2) -0.008(2) 0.005(2)
N3 0.035(3) 0.037(2) 0.046(2) -0.016(2) -0.010(2) 0.0029(19)
N4 0.049(3) 0.032(2) 0.025(2) -0.0056(16) -0.0076(19) 0.0042(19)
N5 0.063(3) 0.040(3) 0.039(2) -0.013(2) -0.006(2) 0.009(2)
O1 0.035(2) 0.047(2) 0.0286(17) -0.0112(15) -0.0110(15) -0.0051(16)
O2 0.065(10) 0.064(9) 0.078(8) -0.025(7) -0.020(7) 0.025(7)
O2' 0.048(8) 0.062(8) 0.065(6) -0.025(6) -0.012(6) 0.015(6)
O3' 0.090(8) 0.147(10) 0.37(2) -0.110(12) -0.058(10) 0.006(7)
O3 0.085(19) 0.046(13) 0.052(13) -0.010(10) 0.021(12) 0.016(12)
Ni1 0.0530(5) 0.0500(5) 0.0499(5) -0.0161(3) -0.0145(4) 0.0048(4)
S1 0.0520(10) 0.0484(9) 0.0684(10) -0.0309(7) -0.0167(8) 0.0161(7)

loop_
_atom_type_symbol
_atom_type_description
_atom_type_scat_dispersion_real
_atom_type_scat_dispersion_imag
_atom_type_scat_source
C C 0.0033 0.0016 'International Tables Vol C Tables 4.2.6.8 and 6.1.1.4'
H H 0.0000 0.0000 'International Tables Vol C Tables 4.2.6.8 and 6.1.1.4'
N N 0.0061 0.0033 'International Tables Vol C Tables 4.2.6.8 and 6.1.1.4'
O O 0.0106 0.0060 'International Tables Vol C Tables 4.2.6.8 and 6.1.1.4'
Ni Ni 0.3393 1.1124 'International Tables Vol C Tables 4.2.6.8 and 6.1.1.4'
S S 0.1246 0.1234 'International Tables Vol C Tables 4.2.6.8 and 6.1.1.4'
Cl Cl 0.1484 0.1585 'International Tables Vol C Tables 4.2.6.8 and 6.1.1.4'

loop_
_geom_angle_atom_site_label_1
_geom_angle_atom_site_label_2
_geom_angle_atom_site_label_3
_geom_angle
_geom_angle_site_symmetry_1
_geom_angle_site_symmetry_3
_geom_angle_publ_flag
C4 C1 H1A 109.5 . . ?
C4 C1 H1B 109.5 . . ?
H1A C1 H1B 109.5 . . ?
C4 C1 H1C 109.5 . . ?
H1A C1 H1C 109.5 . . ?
H1B C1 H1C 109.5 . . ?
C4 C2 H2A 109.5 . . ?
C4 C2 H2B 109.5 . . ?
H2A C2 H2B 109.5 . . ?
C4 C2 H2C 109.5 . . ?
H2A C2 H2C 109.5 . . ?
H2B C2 H2C 109.5 . . ?
C4 C3 H3A 109.5 . . ?
C4 C3 H3B 109.5 . . ?
H3A C3 H3B 109.5 . . ?
C4 C3 H3C 109.5 . . ?
H3A C3 H3C 109.5 . . ?
H3B C3 H3C 109.5 . . ?
C1 C4 C3 110.0(7) . . ?
C1 C4 C2 107.3(6) . . ?
C3 C4 C2 107.6(6) . . ?
C1 C4 C5 111.2(5) . . ?
C3 C4 C5 109.0(5) . . ?
C2 C4 C5 111.7(5) . . ?
C6 C5 C17 115.6(4) . . ?
C6 C5 C4 123.4(5) . . ?
C17 C5 C4 121.0(5) . . ?
C5 C6 C7 123.8(5) . . ?
C5 C6 H6 118.1 . . ?
C7 C6 H6 118.1 . . ?
C6 C7 C15 119.1(5) . . ?
C6 C7 C8 121.0(5) . . ?
C15 C7 C8 119.9(4) . . ?
C7 C8 N1 111.7(4) . . ?
C7 C8 H8A 109.3 . . ?
N1 C8 H8A 109.3 . . ?
C7 C8 H8B 109.3 . . ?
N1 C8 H8B 109.3 . . ?
H8A C8 H8B 107.9 . . ?
N1 C9 C10 109.6(5) . . ?
N1 C9 H9A 109.8 . . ?
C10 C9 H9A 109.8 . . ?
N1 C9 H9B 109.8 . . ?
C10 C9 H9B 109.8 . . ?
H9A C9 H9B 108.2 . . ?
N2 C10 C9 110.7(5) . . ?
N2 C10 H10A 109.5 . . ?
C9 C10 H10A 109.5 . . ?
N2 C10 H10B 109.5 . . ?
C9 C10 H10B 109.5 . . ?
H10A C10 H10B 108.1 . . ?
N2 C11 C12 112.5(5) . . ?
N2 C11 H11A 109.1 . . ?
C12 C11 H11A 109.1 . . ?
N2 C11 H11B 109.1 . . ?
C12 C11 H11B 109.1 . . ?
H11A C11 H11B 107.8 . . ?
N3 C12 C11 112.7(5) . . ?
N3 C12 H12A 109.1 . . ?
C11 C12 H12A 109.1 . . ?
N3 C12 H12B 109.1 . . ?
C11 C12 H12B 109.1 . . ?
H12A C12 H12B 107.8 . . ?
C14 C13 N3 120.9(6) . . ?
C14 C13 H13A 107.1 . . ?
N3 C13 H13A 107.1 . . ?
C14 C13 H13B 107.1 . . ?
N3 C13 H13B 107.1 . . ?
H13A C13 H13B 106.8 . . ?
C13 C14 N4 120.5(6) . . ?
C13 C14 H14A 107.2 . . ?
N4 C14 H14A 107.2 . . ?
C13 C14 H14B 107.2 . . ?
N4 C14 H14B 107.2 . . ?
H14A C14 H14B 106.8 . . ?
O1 C15 C16 119.7(4) . . ?
O1 C15 C7 122.1(5) . . ?
C16 C15 C7 118.1(4) . . ?
C17 C16 C15 120.4(5) . . ?
C17 C16 C19 121.5(5) . 2_665 ?
C15 C16 C19 118.1(4) . 2_665 ?
C16 C17 C5 122.9(5) . . ?
C16 C17 H17 118.6 . . ?
C5 C17 H17 118.6 . . ?
N5 C18 S1 178.8(6) . . ?
N4 C19 C16 113.8(4) . 2_665 ?
N4 C19 H19A 108.8 . . ?
C16 C19 H19A 108.8 2_665 . ?
N4 C19 H19B 108.8 . . ?
C16 C19 H19B 108.8 2_665 . ?
H19A C19 H19B 107.7 . . ?
O3 C20 O3' 65.3(13) . . ?
C9 N1 C8 114.9(4) . . ?
C9 N1 Ni1 109.8(3) . . ?
C8 N1 Ni1 114.3(3) . . ?
C9 N1 H1N 99(4) . . ?
C8 N1 H1N 100(2) . . ?
Ni1 N1 H1N 118(2) . . ?
C11 N2 C10 114.4(5) . . ?
C11 N2 Ni1 110.0(4) . . ?
C10 N2 Ni1 107.0(4) . . ?
C11 N2 H2N 108(6) . . ?
C10 N2 H2N 109(6) . . ?
Ni1 N2 H2N 109(6) . . ?
C12 N3 C13 113.2(6) . . ?
C12 N3 Ni1 110.1(3) . . ?
C13 N3 Ni1 106.8(3) . . ?
C12 N3 H3N 119(2) . . ?
C13 N3 H3N 118(2) . . ?
Ni1 N3 H3N 85(5) . . ?
C14 N4 C19 110.9(5) . . ?
C14 N4 Ni1 108.5(3) . . ?
C19 N4 Ni1 121.0(3) . . ?
C14 N4 H4N 102(2) . . ?
C19 N4 H4N 94(3) . . ?
Ni1 N4 H4N 119(2) . . ?
C18 N5 Ni1 169.9(5) . . ?
C15 O1 Ni1 123.3(3) . . ?
C20 O3' O3 50.2(11) . . ?
C20 O3 O3' 64.5(14) . . ?
O1 Ni1 N5 96.85(18) . . ?
O1 Ni1 N4 88.67(15) . . ?
N5 Ni1 N4 90.63(17) . . ?
O1 Ni1 N1 88.84(15) . . ?
N5 Ni1 N1 86.43(17) . . ?
N4 Ni1 N1 175.90(17) . . ?
O1 Ni1 N3 90.05(16) . . ?
N5 Ni1 N3 169.89(17) . . ?
N4 Ni1 N3 82.13(16) . . ?
N1 Ni1 N3 101.14(17) . . ?
O1 Ni1 N2 165.93(15) . . ?
N5 Ni1 N2 93.1(2) . . ?
N4 Ni1 N2 101.18(17) . . ?
N1 Ni1 N2 81.86(17) . . ?
N3 Ni1 N2 81.48(18) . . ?

loop_
_geom_bond_atom_site_label_1
_geom_bond_atom_site_label_2
_geom_bond_distance
_geom_bond_site_symmetry_2
_geom_bond_publ_flag
C1 C4 1.508(9) . ?
C1 H1A 0.9600 . ?
C1 H1B 0.9600 . ?
C1 H1C 0.9600 . ?
C2 C4 1.517(9) . ?
C2 H2A 0.9600 . ?
C2 H2B 0.9600 . ?
C2 H2C 0.9600 . ?
C3 C4 1.510(9) . ?
C3 H3A 0.9600 . ?
C3 H3B 0.9600 . ?
C3 H3C 0.9600 . ?
C4 C5 1.529(7) . ?
C5 C6 1.395(8) . ?
C5 C17 1.404(7) . ?
C6 C7 1.392(7) . ?
C6 H6 0.9300 . ?
C7 C15 1.417(7) . ?
C7 C8 1.486(8) . ?
C8 N1 1.490(7) . ?
C8 H8A 0.9700 . ?
C8 H8B 0.9700 . ?
C9 N1 1.462(7) . ?
C9 C10 1.504(9) . ?
C9 H9A 0.9700 . ?
C9 H9B 0.9700 . ?
C10 N2 1.483(8) . ?
C10 H10A 0.9700 . ?
C10 H10B 0.9700 . ?
C11 N2 1.477(8) . ?
C11 C12 1.515(9) . ?
C11 H11A 0.9700 . ?
C11 H11B 0.9700 . ?
C12 N3 1.453(7) . ?
C12 H12A 0.9700 . ?
C12 H12B 0.9700 . ?
C13 C14 1.291(9) . ?
C13 N3 1.464(8) . ?
C13 H13A 0.9700 . ?
C13 H13B 0.9700 . ?
C14 N4 1.467(8) . ?
C14 H14A 0.9700 . ?
C14 H14B 0.9700 . ?
C15 O1 1.334(6) . ?
C15 C16 1.410(7) . ?
C16 C17 1.382(7) . ?
C16 C19 1.511(7) 2_665 ?
C17 H17 0.9300 . ?
C18 N5 1.143(7) . ?
C18 S1 1.648(5) . ?
C19 N4 1.474(6) . ?
C19 C16 1.511(7) 2_665 ?
C19 H19A 0.9700 . ?
C19 H19B 0.9700 . ?
C20 O3 1.24(2) . ?
C20 O3' 1.463(17) . ?
N1 Ni1 2.113(4) . ?
N1 H1N 0.770(19) . ?
N2 Ni1 2.158(5) . ?
N2 H2N 0.75(2) . ?
N3 Ni1 2.152(4) . ?
N3 H3N 0.796(17) . ?
N4 Ni1 2.111(4) . ?
N4 H4N 0.762(19) . ?
N5 Ni1 2.085(5) . ?
O1 Ni1 2.059(3) . ?
O2 O2' 0.739(13) . ?
O3' O3 1.47(3) . ?

loop_
_geom_torsion_atom_site_label_1
_geom_torsion_atom_site_label_2
_geom_torsion_atom_site_label_3
_geom_torsion_atom_site_label_4
_geom_torsion
_geom_torsion_site_symmetry_1
_geom_torsion_site_symmetry_2
_geom_torsion_site_symmetry_3
_geom_torsion_site_symmetry_4
_geom_torsion_publ_flag
C1 C4 C5 C6 -131.5(7) . . . . ?
C3 C4 C5 C6 107.1(7) . . . . ?
C2 C4 C5 C6 -11.6(8) . . . . ?
C1 C4 C5 C17 50.1(8) . . . . ?
C3 C4 C5 C17 -71.3(7) . . . . ?
C2 C4 C5 C17 169.9(6) . . . . ?
C17 C5 C6 C7 0.5(8) . . . . ?
C4 C5 C6 C7 -178.0(5) . . . . ?
C5 C6 C7 C15 -1.9(8) . . . . ?
C5 C6 C7 C8 179.0(5) . . . . ?
C6 C7 C8 N1 123.6(5) . . . . ?
C15 C7 C8 N1 -55.6(7) . . . . ?
N1 C9 C10 N2 52.3(7) . . . . ?
N2 C11 C12 N3 -42.0(8) . . . . ?
N3 C13 C14 N4 11.9(17) . . . . ?
C6 C7 C15 O1 178.5(5) . . . . ?
C8 C7 C15 O1 -2.4(8) . . . . ?
C6 C7 C15 C16 3.3(7) . . . . ?
C8 C7 C15 C16 -177.5(5) . . . . ?
O1 C15 C16 C17 -178.9(5) . . . . ?
C7 C15 C16 C17 -3.6(8) . . . . ?
O1 C15 C16 C19 1.9(7) . . . 2_665 ?
C7 C15 C16 C19 177.2(4) . . . 2_665 ?
C15 C16 C17 C5 2.3(8) . . . . ?
C19 C16 C17 C5 -178.5(5) 2_665 . . . ?
C6 C5 C17 C16 -0.7(8) . . . . ?
C4 C5 C17 C16 177.9(5) . . . . ?
C10 C9 N1 C8 -168.7(5) . . . . ?
C10 C9 N1 Ni1 -38.1(6) . . . . ?
C7 C8 N1 C9 -167.3(4) . . . . ?
C7 C8 N1 Ni1 64.3(5) . . . . ?
C12 C11 N2 C10 -91.9(7) . . . . ?
C12 C11 N2 Ni1 28.5(6) . . . . ?
C9 C10 N2 C11 83.4(7) . . . . ?
C9 C10 N2 Ni1 -38.7(6) . . . . ?
C11 C12 N3 C13 -86.2(7) . . . . ?
C11 C12 N3 Ni1 33.2(6) . . . . ?
C14 C13 N3 C12 108.9(11) . . . . ?
C14 C13 N3 Ni1 -12.4(13) . . . . ?
C13 C14 N4 C19 -139.4(11) . . . . ?
C13 C14 N4 Ni1 -4.3(13) . . . . ?
C16 C19 N4 C14 -64.5(7) 2_665 . . . ?
C16 C19 N4 Ni1 166.9(3) 2_665 . . . ?
S1 C18 N5 Ni1 34(30) . . . . ?
C16 C15 O1 Ni1 -140.8(4) . . . . ?
C7 C15 O1 Ni1 44.1(6) . . . . ?
C15 O1 Ni1 N5 60.1(4) . . . . ?
C15 O1 Ni1 N4 150.6(4) . . . . ?
C15 O1 Ni1 N1 -26.2(4) . . . . ?
C15 O1 Ni1 N3 -127.3(4) . . . . ?
C15 O1 Ni1 N2 -74.6(8) . . . . ?
C18 N5 Ni1 O1 136(3) . . . . ?
C18 N5 Ni1 N4 47(3) . . . . ?
C18 N5 Ni1 N1 -136(3) . . . . ?
C18 N5 Ni1 N3 3(4) . . . . ?
C18 N5 Ni1 N2 -54(3) . . . . ?
C14 N4 Ni1 O1 88.1(6) . . . . ?
C19 N4 Ni1 O1 -142.2(4) . . . . ?
C14 N4 Ni1 N5 -175.1(6) . . . . ?
C19 N4 Ni1 N5 -45.4(4) . . . . ?
C14 N4 Ni1 N1 141(2) . . . . ?
C19 N4 Ni1 N1 -90(2) . . . . ?
C14 N4 Ni1 N3 -2.1(6) . . . . ?
C19 N4 Ni1 N3 127.5(4) . . . . ?
C14 N4 Ni1 N2 -81.8(6) . . . . ?
C19 N4 Ni1 N2 47.9(4) . . . . ?
C9 N1 Ni1 O1 -156.1(4) . . . . ?
C8 N1 Ni1 O1 -25.2(3) . . . . ?
C9 N1 Ni1 N5 106.9(4) . . . . ?
C8 N1 Ni1 N5 -122.2(4) . . . . ?
C9 N1 Ni1 N4 151(2) . . . . ?
C8 N1 Ni1 N4 -78(2) . . . . ?
C9 N1 Ni1 N3 -66.3(4) . . . . ?
C8 N1 Ni1 N3 64.6(4) . . . . ?
C9 N1 Ni1 N2 13.3(4) . . . . ?
C8 N1 Ni1 N2 144.2(4) . . . . ?
C12 N3 Ni1 O1 155.1(4) . . . . ?
C13 N3 Ni1 O1 -81.6(5) . . . . ?
C12 N3 Ni1 N5 -71.7(12) . . . . ?
C13 N3 Ni1 N5 51.6(13) . . . . ?
C12 N3 Ni1 N4 -116.3(4) . . . . ?
C13 N3 Ni1 N4 7.0(5) . . . . ?
C12 N3 Ni1 N1 66.3(4) . . . . ?
C13 N3 Ni1 N1 -170.4(5) . . . . ?
C12 N3 Ni1 N2 -13.6(4) . . . . ?
C13 N3 Ni1 N2 109.7(5) . . . . ?
C11 N2 Ni1 O1 -61.8(8) . . . . ?
C10 N2 Ni1 O1 62.9(8) . . . . ?
C11 N2 Ni1 N5 163.2(4) . . . . ?
C10 N2 Ni1 N5 -72.1(4) . . . . ?
C11 N2 Ni1 N4 71.9(4) . . . . ?
C10 N2 Ni1 N4 -163.4(4) . . . . ?
C11 N2 Ni1 N1 -110.9(4) . . . . ?
C10 N2 Ni1 N1 13.8(4) . . . . ?
C11 N2 Ni1 N3 -8.3(4) . . . . ?
C10 N2 Ni1 N3 116.5(4) . . . . ?
